data_1513421
loop_
_publ_author_name
'V\'eron, Anna C'
'Zhang, Hui'
'Linden, Anthony'
'N\"uesch, Frank'
'Heier, Jakob'
'Hany, Roland'
'Geiger, Thomas'

_publ_section_title
;
 NIR-Absorbing Heptamethine Dyes with Tailor-Made Counterions for
 Application in Light to Energy Conversion.
;
_journal_issue 4
_journal_name_full 'Organic letters'
_journal_page_first 1044
_journal_page_last 1047
_journal_paper_doi 10.1021/ol4034385
_journal_volume 16
_journal_year 2014
_chemical_formula_moiety 'C32 H40 Cl N2 +, C18 Cl12 O6 P -, 1.5(C4 H10 O)'
_chemical_formula_sum 'C58 H55 Cl13 N2 O7.5 P'
_chemical_formula_weight 1391.86
_chemical_name_systematic
;
  ?
;
_space_group_IT_number 2
_symmetry_cell_setting triclinic
_symmetry_Int_Tables_number 2
_symmetry_space_group_name_Hall '-P 1'
_symmetry_space_group_name_H-M 'P -1'
_atom_sites_solution_hydrogens geom
_atom_sites_solution_primary direct
_atom_sites_solution_secondary difmap
_audit_creation_date 14-Mar-2013
_audit_creation_method SHELXL-97
_cell_angle_alpha 98.9303(18)
_cell_angle_beta 107.070(2)
_cell_angle_gamma 101.931(2)
_cell_formula_units_Z 2
_cell_length_a 12.8224(3)
_cell_length_b 14.2116(3)
_cell_length_c 18.3477(4)
_cell_measurement_reflns_used 15347
_cell_measurement_temperature 160(1)
_cell_measurement_theta_max 74.1540
_cell_measurement_theta_min 2.5740
_cell_volume 3042.64(13)
_computing_cell_refinement 'CrysAlisPro, Version 1.171.36.28 (Agilent Technologies, 2013)'
_computing_data_collection 'CrysAlisPro, Version 1.171.36.28 (Agilent Technologies, 2013)'
_computing_data_reduction 'CrysAlisPro, Version 1.171.36.28 (Agilent Technologies, 2013)'
_computing_molecular_graphics 'ORTEPII (Johnson, 1976)'
_computing_publication_material 'SHELXL97 and PLATON (Spek, 2013)'
_computing_structure_refinement 'SHELXL97 (Sheldrick, 2008)'
_computing_structure_solution 'SHELXS97 (Sheldrick, 2008)'
_diffrn_ambient_temperature 160(1)
_diffrn_detector 'Atlas CCD camera on \k goniostat'
_diffrn_detector_area_resol_mean 10.3801
_diffrn_measured_fraction_theta_full 1.000
_diffrn_measured_fraction_theta_max 0.976
_diffrn_measurement_device_type 'Oxford Diffraction SuperNova, dual radiation diffractometer'
_diffrn_measurement_method '\w scans'
_diffrn_radiation_monochromator mirror
_diffrn_radiation_source 'SuperNova (Cu) X-ray Source'
_diffrn_radiation_type 'Cu K\a'
_diffrn_radiation_wavelength 1.54184
_diffrn_reflns_av_R_equivalents 0.1055
_diffrn_reflns_av_sigmaI/netI 0.0801
_diffrn_reflns_limit_h_max 15
_diffrn_reflns_limit_h_min -15
_diffrn_reflns_limit_k_max 17
_diffrn_reflns_limit_k_min -17
_diffrn_reflns_limit_l_max 22
_diffrn_reflns_limit_l_min -22
_diffrn_reflns_number 39423
_diffrn_reflns_theta_full 66.97
_diffrn_reflns_theta_max 74.56
_diffrn_reflns_theta_min 2.59
_diffrn_standards_decay_% 0
_diffrn_standards_number 0
_exptl_absorpt_coefficient_mu 6.105
_exptl_absorpt_correction_T_max 1.159
_exptl_absorpt_correction_T_min 0.435
_exptl_absorpt_correction_type gaussian
_exptl_absorpt_process_details
;
Numerical absorption correction based on gaussian integration over
            a multifaceted crystal model
CrysAlisPro, Version 1.171.36.28 (Agilent Technologies, 2013;
Coppens & Leiserowitz, 1965)
;
_exptl_crystal_colour yellow-green
_exptl_crystal_density_diffrn 1.519
_exptl_crystal_density_method 'not measured'
_exptl_crystal_description needle
_exptl_crystal_F_000 1426
_exptl_crystal_size_max 0.45
_exptl_crystal_size_mid 0.04
_exptl_crystal_size_min 0.03
_platon_squeeze_details
;
See _refine_special_details above.
;
_refine_diff_density_max 0.696
_refine_diff_density_min -0.729
_refine_diff_density_rms 0.103
_refine_ls_extinction_method none
_refine_ls_goodness_of_fit_ref 1.000
_refine_ls_hydrogen_treatment constr
_refine_ls_matrix_type full
_refine_ls_number_parameters 683
_refine_ls_number_reflns 12155
_refine_ls_number_restraints 6
_refine_ls_restrained_S_all 1.001
_refine_ls_R_factor_all 0.0776
_refine_ls_R_factor_gt 0.0643
_refine_ls_shift/su_max 0.001
_refine_ls_shift/su_mean 0.000
_refine_ls_structure_factor_coef Fsqd
_refine_ls_weighting_details 'w=1/[\s^2^(Fo^2^)+(0.1175P)^2^+0.0000P] where P=(Fo^2^+2Fc^2^)/3'
_refine_ls_weighting_scheme calc
_refine_ls_wR_factor_gt 0.1714
_refine_ls_wR_factor_ref 0.1825
_reflns_number_gt 9250
_reflns_number_total 12155
_reflns_threshold_expression 'I > 2\s(I)'
_cod_data_source_file ol4034385_si_001.cif
_cod_data_source_block 1
_cod_original_cell_volume 3042.62(12)
_cod_original_formula_sum 'C58 H55 Cl13 N2 O7.50 P'
_cod_database_code 1513421

loop_
_symmetry_equiv_pos_as_xyz
'x, y, z'
'-x, -y, -z'

loop_
_atom_site_label
_atom_site_type_symbol
_atom_site_fract_x
_atom_site_fract_y
_atom_site_fract_z
_atom_site_U_iso_or_equiv
_atom_site_adp_type
_atom_site_occupancy
_atom_site_symmetry_multiplicity
_atom_site_calc_flag
_atom_site_refinement_flags
_atom_site_disorder_assembly
_atom_site_disorder_group
Cl1 Cl 0.35016(8) 0.17722(6) 0.59284(5) 0.0417(2) Uani 1 1 d . . .
N1 N 0.2849(2) 0.0442(2) 0.22983(15) 0.0328(6) Uani 1 1 d . . .
N2 N 0.2974(2) 0.5071(2) 0.85138(18) 0.0379(6) Uani 1 1 d . A .
C1 C 0.3179(3) 0.0707(3) 0.30840(18) 0.0313(6) Uani 1 1 d . . .
C2 C 0.3632(3) -0.0107(3) 0.34197(19) 0.0367(7) Uani 1 1 d . . .
C3 C 0.3462(3) -0.0849(3) 0.2681(2) 0.0382(7) Uani 1 1 d . . .
C4 C 0.3660(3) -0.1773(3) 0.2571(3) 0.0483(9) Uani 1 1 d . . .
H4 H 0.3965 -0.2039 0.3006 0.058 Uiso 1 1 calc R . .
C5 C 0.3399(4) -0.2302(3) 0.1804(3) 0.0533(10) Uani 1 1 d . . .
H5 H 0.3526 -0.2939 0.1718 0.064 Uiso 1 1 calc R . .
C6 C 0.2960(3) -0.1923(3) 0.1171(2) 0.0488(9) Uani 1 1 d . . .
H6 H 0.2798 -0.2301 0.0657 0.059 Uiso 1 1 calc R . .
C7 C 0.2751(3) -0.0995(3) 0.1268(2) 0.0411(8) Uani 1 1 d . . .
H7 H 0.2449 -0.0728 0.0833 0.049 Uiso 1 1 calc R . .
C8 C 0.3007(3) -0.0484(3) 0.2034(2) 0.0344(7) Uani 1 1 d . . .
C9 C 0.2357(3) 0.1013(3) 0.17489(19) 0.0383(7) Uani 1 1 d . . .
H91 H 0.1967 0.1434 0.1993 0.046 Uiso 1 1 calc R . .
H92 H 0.1787 0.0553 0.1270 0.046 Uiso 1 1 calc R . .
C10 C 0.3251(4) 0.1656(4) 0.1527(3) 0.0545(10) Uani 1 1 d . . .
H101 H 0.3781 0.2148 0.1993 0.082 Uiso 1 1 calc R . .
H102 H 0.2891 0.1992 0.1135 0.082 Uiso 1 1 calc R . .
H103 H 0.3662 0.1244 0.1307 0.082 Uiso 1 1 calc R . .
C11 C 0.2928(4) -0.0600(3) 0.3890(2) 0.0501(9) Uani 1 1 d . . .
H111 H 0.2119 -0.0735 0.3597 0.075 Uiso 1 1 calc R . .
H112 H 0.3111 -0.0153 0.4401 0.075 Uiso 1 1 calc R . .
H113 H 0.3112 -0.1221 0.3968 0.075 Uiso 1 1 calc R . .
C12 C 0.4891(3) 0.0270(3) 0.3907(2) 0.0504(9) Uani 1 1 d . . .
H121 H 0.5153 -0.0264 0.4119 0.076 Uiso 1 1 calc R . .
H122 H 0.5006 0.0824 0.4339 0.076 Uiso 1 1 calc R . .
H123 H 0.5321 0.0492 0.3575 0.076 Uiso 1 1 calc R . .
C13 C 0.3103(3) 0.1592(3) 0.34832(19) 0.0348(7) Uani 1 1 d . . .
H13 H 0.2907 0.2067 0.3194 0.042 Uiso 1 1 calc R . .
C14 C 0.3300(3) 0.1816(3) 0.42844(19) 0.0328(6) Uani 1 1 d . . .
H14 H 0.3552 0.1354 0.4569 0.039 Uiso 1 1 calc R . .
C15 C 0.3162(3) 0.2657(3) 0.47074(18) 0.0310(6) Uani 1 1 d . A .
C16 C 0.3262(3) 0.2766(2) 0.55016(19) 0.0308(6) Uani 1 1 d . . .
C17 C 0.3178(3) 0.3599(3) 0.59777(19) 0.0321(6) Uani 1 1 d . A .
C18 C 0.3003(4) 0.4461(3) 0.5615(2) 0.0452(8) Uani 1 1 d D . .
H181 H 0.3748 0.4913 0.5697 0.054 Uiso 0.752(12) 1 calc PR A 1
H182 H 0.2587 0.4832 0.5877 0.054 Uiso 0.752(12) 1 calc PR A 1
H183 H 0.3432 0.5080 0.6016 0.054 Uiso 0.248(12) 1 calc PR A 2
H184 H 0.2191 0.4443 0.5466 0.054 Uiso 0.248(12) 1 calc PR A 2
C19A C 0.2340(5) 0.4114(4) 0.4740(2) 0.0435(15) Uani 0.752(12) 1 d PD A 1
H191 H 0.1565 0.3722 0.4660 0.052 Uiso 0.752(12) 1 calc PR A 1
H192 H 0.2277 0.4696 0.4512 0.052 Uiso 0.752(12) 1 calc PR A 1
C19B C 0.3361(16) 0.4492(6) 0.4900(6) 0.057(6) Uani 0.248(12) 1 d PD A 2
H193 H 0.4197 0.4693 0.5065 0.069 Uiso 0.248(12) 1 calc PR A 2
H194 H 0.3073 0.4992 0.4639 0.069 Uiso 0.248(12) 1 calc PR A 2
C20 C 0.2910(3) 0.3492(3) 0.4323(2) 0.0426(8) Uani 1 1 d D . .
H201 H 0.3627 0.3917 0.4322 0.051 Uiso 0.752(12) 1 calc PR A 1
H202 H 0.2414 0.3212 0.3771 0.051 Uiso 0.752(12) 1 calc PR A 1
H203 H 0.2081 0.3359 0.4073 0.051 Uiso 0.248(12) 1 calc PR A 2
H204 H 0.3253 0.3512 0.3905 0.051 Uiso 0.248(12) 1 calc PR A 2
C21 C 0.3244(3) 0.3632(3) 0.6757(2) 0.0338(7) Uani 1 1 d . . .
H21 H 0.3359 0.3065 0.6949 0.041 Uiso 1 1 calc R A .
C22 C 0.3159(3) 0.4409(3) 0.7278(2) 0.0367(7) Uani 1 1 d . A .
H22 H 0.3118 0.5010 0.7120 0.044 Uiso 1 1 calc R . .
C23 C 0.3133(3) 0.4343(3) 0.80198(19) 0.0342(7) Uani 1 1 d . . .
C24 C 0.3231(3) 0.3479(3) 0.8409(2) 0.0372(7) Uani 1 1 d . A .
C25 C 0.3063(3) 0.3843(3) 0.9172(2) 0.0398(8) Uani 1 1 d . . .
C26 C 0.3032(4) 0.3378(3) 0.9784(2) 0.0483(9) Uani 1 1 d . A .
H26 H 0.3138 0.2734 0.9767 0.058 Uiso 1 1 calc R . .
C27 C 0.2838(4) 0.3897(4) 1.0429(2) 0.0537(10) Uani 1 1 d . . .
H27 H 0.2817 0.3602 1.0857 0.064 Uiso 1 1 calc R A .
C28 C 0.2678(4) 0.4823(4) 1.0445(2) 0.0557(11) Uani 1 1 d . A .
H28 H 0.2541 0.5153 1.0885 0.067 Uiso 1 1 calc R . .
C29 C 0.2709(4) 0.5301(4) 0.9839(3) 0.0527(10) Uani 1 1 d . . .
H29 H 0.2598 0.5943 0.9854 0.063 Uiso 1 1 calc R A .
C30 C 0.2914(3) 0.4782(3) 0.9209(2) 0.0406(8) Uani 1 1 d . A .
C31 C 0.3000(3) 0.6071(3) 0.8403(2) 0.0444(8) Uani 1 1 d . . .
H311 H 0.2561 0.6363 0.8694 0.053 Uiso 1 1 calc R A .
H312 H 0.2641 0.6042 0.7840 0.053 Uiso 1 1 calc R . .
C32 C 0.4204(4) 0.6718(4) 0.8688(4) 0.0646(12) Uani 1 1 d . A .
H321 H 0.4556 0.6756 0.9247 0.097 Uiso 1 1 calc R . .
H322 H 0.4200 0.7383 0.8606 0.097 Uiso 1 1 calc R . .
H323 H 0.4636 0.6434 0.8394 0.097 Uiso 1 1 calc R . .
C33 C 0.2338(4) 0.2511(3) 0.7951(3) 0.0531(10) Uani 1 1 d . . .
H331 H 0.2332 0.2041 0.8289 0.080 Uiso 1 1 calc R A .
H332 H 0.2518 0.2234 0.7494 0.080 Uiso 1 1 calc R . .
H333 H 0.1592 0.2638 0.7776 0.080 Uiso 1 1 calc R . .
C34 C 0.4438(4) 0.3344(4) 0.8582(3) 0.0524(10) Uani 1 1 d . . .
H341 H 0.4993 0.3972 0.8882 0.079 Uiso 1 1 calc R A .
H342 H 0.4564 0.3136 0.8088 0.079 Uiso 1 1 calc R . .
H343 H 0.4522 0.2840 0.8887 0.079 Uiso 1 1 calc R . .
Cl2 Cl 0.09827(8) 0.04027(6) -0.04101(5) 0.03898(19) Uani 1 1 d . . .
Cl3 Cl -0.00026(8) 0.06692(6) -0.21186(4) 0.0401(2) Uani 1 1 d . . .
Cl4 Cl -0.06981(9) 0.25917(7) -0.23855(5) 0.0481(2) Uani 1 1 d . . .
Cl5 Cl -0.05851(9) 0.41825(7) -0.09439(5) 0.0466(2) Uani 1 1 d . . .
Cl6 Cl -0.37300(7) 0.10242(8) 0.03982(6) 0.0539(3) Uani 1 1 d . . .
Cl7 Cl -0.42065(11) -0.00764(11) 0.16830(8) 0.0773(4) Uani 1 1 d . . .
Cl8 Cl -0.22080(13) 0.00812(10) 0.32088(8) 0.0737(4) Uani 1 1 d . . .
Cl9 Cl 0.02535(9) 0.13342(8) 0.34382(5) 0.0524(2) Uani 1 1 d . . .
Cl10 Cl -0.05256(7) 0.53812(7) 0.29840(5) 0.0450(2) Uani 1 1 d . . .
Cl11 Cl 0.18118(8) 0.67692(7) 0.41368(5) 0.0451(2) Uani 1 1 d . . .
Cl12 Cl 0.40607(8) 0.63904(8) 0.39985(6) 0.0537(3) Uani 1 1 d . . .
Cl13 Cl 0.39789(7) 0.46243(8) 0.26880(6) 0.0499(2) Uani 1 1 d . . .
P1 P 0.01507(6) 0.28422(6) 0.13031(4) 0.02712(17) Uani 1 1 d . . .
O1 O 0.05445(18) 0.19539(16) 0.07810(12) 0.0290(4) Uani 1 1 d . . .
O2 O -0.00505(19) 0.34309(16) 0.05551(12) 0.0306(4) Uani 1 1 d . . .
O3 O -0.12637(18) 0.22095(17) 0.09062(13) 0.0317(5) Uani 1 1 d . . .
O4 O 0.03194(18) 0.22353(17) 0.20538(13) 0.0305(4) Uani 1 1 d . . .
O5 O -0.02151(17) 0.37610(17) 0.18258(13) 0.0302(4) Uani 1 1 d . . .
O6 O 0.15545(18) 0.34557(17) 0.17246(13) 0.0312(5) Uani 1 1 d . . .
C35 C 0.0317(3) 0.2026(2) 0.00289(18) 0.0280(6) Uani 1 1 d . . .
C36 C 0.0417(3) 0.1378(2) -0.05743(18) 0.0293(6) Uani 1 1 d . . .
C37 C 0.0063(3) 0.1549(2) -0.13316(19) 0.0325(6) Uani 1 1 d . . .
C38 C -0.0270(3) 0.2393(2) -0.14559(18) 0.0336(7) Uani 1 1 d . . .
C39 C -0.0268(3) 0.3092(2) -0.08269(19) 0.0325(6) Uani 1 1 d . . .
C40 C -0.0019(3) 0.2872(2) -0.01020(18) 0.0294(6) Uani 1 1 d . . .
C41 C -0.1588(3) 0.1669(2) 0.13827(18) 0.0311(6) Uani 1 1 d . . .
C42 C -0.2671(3) 0.1117(3) 0.1255(2) 0.0406(8) Uani 1 1 d . . .
C43 C -0.2854(3) 0.0625(3) 0.1823(3) 0.0487(10) Uani 1 1 d . . .
C44 C -0.1965(4) 0.0691(3) 0.2502(2) 0.0471(9) Uani 1 1 d . . .
C45 C -0.0865(3) 0.1242(3) 0.2620(2) 0.0388(7) Uani 1 1 d . . .
C46 C -0.0690(3) 0.1706(2) 0.20481(19) 0.0310(6) Uani 1 1 d . . .
C47 C 0.0712(2) 0.4417(2) 0.23606(17) 0.0279(6) Uani 1 1 d . . .
C48 C 0.0720(3) 0.5182(2) 0.29197(18) 0.0307(6) Uani 1 1 d . . .
C49 C 0.1776(3) 0.5809(2) 0.34262(18) 0.0319(6) Uani 1 1 d . . .
C50 C 0.2777(3) 0.5647(3) 0.3364(2) 0.0368(7) Uani 1 1 d . . .
C51 C 0.2755(3) 0.4858(3) 0.2790(2) 0.0328(7) Uani 1 1 d . . .
C52 C 0.1721(3) 0.4246(2) 0.22995(17) 0.0279(6) Uani 1 1 d . . .

loop_
_atom_site_aniso_label
_atom_site_aniso_U_11
_atom_site_aniso_U_22
_atom_site_aniso_U_33
_atom_site_aniso_U_23
_atom_site_aniso_U_13
_atom_site_aniso_U_12
Cl1 0.0639(5) 0.0417(4) 0.0302(4) 0.0146(3) 0.0237(4) 0.0207(4)
N1 0.0354(13) 0.0446(15) 0.0204(12) 0.0086(11) 0.0100(10) 0.0129(12)
N2 0.0349(14) 0.0427(16) 0.0349(15) 0.0004(12) 0.0164(12) 0.0075(12)
C1 0.0316(14) 0.0393(17) 0.0225(14) 0.0094(13) 0.0092(12) 0.0067(12)
C2 0.0413(17) 0.0426(18) 0.0232(15) 0.0118(14) 0.0040(13) 0.0117(14)
C3 0.0381(16) 0.0434(19) 0.0329(17) 0.0089(15) 0.0103(14) 0.0130(14)
C4 0.048(2) 0.045(2) 0.049(2) 0.0106(17) 0.0097(17) 0.0186(17)
C5 0.046(2) 0.047(2) 0.062(3) -0.0024(19) 0.0153(19) 0.0179(17)
C6 0.0437(19) 0.051(2) 0.045(2) -0.0072(17) 0.0157(16) 0.0112(17)
C7 0.0400(17) 0.048(2) 0.0314(17) 0.0019(15) 0.0120(14) 0.0089(15)
C8 0.0345(15) 0.0410(18) 0.0291(16) 0.0070(14) 0.0114(13) 0.0127(13)
C9 0.0469(18) 0.049(2) 0.0223(14) 0.0112(14) 0.0115(13) 0.0171(15)
C10 0.060(2) 0.061(3) 0.047(2) 0.027(2) 0.0196(19) 0.013(2)
C11 0.071(3) 0.043(2) 0.0321(18) 0.0112(16) 0.0166(18) 0.0064(19)
C12 0.045(2) 0.057(2) 0.042(2) 0.0091(18) -0.0002(16) 0.0216(18)
C13 0.0416(16) 0.0419(18) 0.0228(14) 0.0114(13) 0.0109(13) 0.0125(14)
C14 0.0346(15) 0.0382(17) 0.0271(15) 0.0090(13) 0.0117(12) 0.0101(13)
C15 0.0328(14) 0.0383(17) 0.0235(14) 0.0099(13) 0.0119(12) 0.0076(12)
C16 0.0336(14) 0.0356(16) 0.0292(15) 0.0139(13) 0.0155(12) 0.0096(12)
C17 0.0330(15) 0.0382(17) 0.0290(15) 0.0099(13) 0.0151(12) 0.0094(13)
C18 0.065(2) 0.0388(19) 0.0374(19) 0.0107(16) 0.0203(18) 0.0199(17)
C19A 0.060(3) 0.049(3) 0.032(2) 0.017(2) 0.017(2) 0.030(3)
C19B 0.088(15) 0.039(9) 0.060(11) 0.024(8) 0.038(11) 0.021(9)
C20 0.058(2) 0.048(2) 0.0288(16) 0.0156(15) 0.0177(16) 0.0216(17)
C21 0.0370(16) 0.0383(17) 0.0320(16) 0.0101(14) 0.0190(13) 0.0107(13)
C22 0.0339(15) 0.0442(18) 0.0337(17) 0.0073(15) 0.0157(13) 0.0094(14)
C23 0.0285(14) 0.0403(17) 0.0306(16) -0.0006(14) 0.0135(12) 0.0038(12)
C24 0.0379(17) 0.0433(19) 0.0338(17) 0.0055(14) 0.0209(14) 0.0078(14)
C25 0.0330(16) 0.050(2) 0.0330(17) -0.0002(15) 0.0185(14) 0.0008(14)
C26 0.048(2) 0.061(2) 0.0355(19) 0.0089(18) 0.0231(17) 0.0032(18)
C27 0.052(2) 0.070(3) 0.037(2) 0.0024(19) 0.0265(18) 0.002(2)
C28 0.050(2) 0.077(3) 0.0336(19) -0.0079(19) 0.0251(17) 0.001(2)
C29 0.044(2) 0.063(3) 0.046(2) -0.0073(19) 0.0228(17) 0.0098(18)
C30 0.0320(15) 0.051(2) 0.0337(17) -0.0028(15) 0.0157(13) 0.0037(14)
C31 0.0421(19) 0.0396(19) 0.047(2) -0.0036(16) 0.0160(16) 0.0095(15)
C32 0.043(2) 0.052(2) 0.087(4) 0.001(2) 0.018(2) 0.0033(19)
C33 0.070(3) 0.044(2) 0.039(2) -0.0018(17) 0.028(2) -0.0026(19)
C34 0.051(2) 0.078(3) 0.047(2) 0.022(2) 0.0307(19) 0.030(2)
Cl2 0.0549(5) 0.0388(4) 0.0304(4) 0.0098(3) 0.0185(3) 0.0205(4)
Cl3 0.0537(5) 0.0387(4) 0.0245(4) 0.0018(3) 0.0137(3) 0.0081(3)
Cl4 0.0689(6) 0.0491(5) 0.0224(4) 0.0089(3) 0.0076(4) 0.0180(4)
Cl5 0.0688(6) 0.0372(4) 0.0323(4) 0.0109(3) 0.0087(4) 0.0209(4)
Cl6 0.0311(4) 0.0692(6) 0.0428(5) -0.0079(4) 0.0084(3) -0.0049(4)
Cl7 0.0557(6) 0.0854(9) 0.0746(8) -0.0016(7) 0.0390(6) -0.0251(6)
Cl8 0.0974(9) 0.0718(7) 0.0568(7) 0.0181(6) 0.0520(7) -0.0070(6)
Cl9 0.0665(6) 0.0632(6) 0.0269(4) 0.0140(4) 0.0178(4) 0.0100(5)
Cl10 0.0354(4) 0.0483(5) 0.0447(5) -0.0049(4) 0.0129(3) 0.0102(3)
Cl11 0.0516(5) 0.0406(4) 0.0304(4) -0.0024(3) 0.0066(3) 0.0036(4)
Cl12 0.0332(4) 0.0522(5) 0.0526(5) 0.0003(4) -0.0014(4) -0.0056(4)
Cl13 0.0261(4) 0.0695(6) 0.0467(5) 0.0055(4) 0.0113(3) 0.0046(4)
P1 0.0255(3) 0.0315(4) 0.0231(4) 0.0051(3) 0.0090(3) 0.0049(3)
O1 0.0344(11) 0.0343(11) 0.0226(10) 0.0090(9) 0.0131(8) 0.0112(9)
O2 0.0349(11) 0.0307(11) 0.0244(10) 0.0040(9) 0.0093(9) 0.0077(9)
O3 0.0277(10) 0.0375(12) 0.0250(10) 0.0025(9) 0.0077(8) 0.0033(9)
O4 0.0295(10) 0.0377(12) 0.0249(10) 0.0075(9) 0.0126(8) 0.0052(9)
O5 0.0238(9) 0.0363(12) 0.0258(10) 0.0006(9) 0.0078(8) 0.0036(8)
O6 0.0257(10) 0.0388(12) 0.0289(11) 0.0071(9) 0.0110(8) 0.0060(9)
C35 0.0287(13) 0.0322(15) 0.0217(13) 0.0080(12) 0.0093(11) 0.0024(11)
C36 0.0340(14) 0.0291(15) 0.0246(14) 0.0066(12) 0.0107(12) 0.0063(12)
C37 0.0370(16) 0.0321(16) 0.0259(15) 0.0023(12) 0.0125(12) 0.0043(13)
C38 0.0427(17) 0.0321(16) 0.0219(14) 0.0079(12) 0.0094(13) 0.0022(13)
C39 0.0379(16) 0.0312(15) 0.0271(15) 0.0076(13) 0.0086(12) 0.0094(12)
C40 0.0281(13) 0.0308(15) 0.0263(14) 0.0043(12) 0.0088(11) 0.0042(11)
C41 0.0352(16) 0.0340(16) 0.0251(14) 0.0016(12) 0.0153(12) 0.0074(13)
C42 0.0349(16) 0.0416(18) 0.0366(18) -0.0086(15) 0.0163(14) -0.0016(14)
C43 0.0406(19) 0.049(2) 0.049(2) -0.0045(18) 0.0276(17) -0.0102(16)
C44 0.065(2) 0.045(2) 0.0367(19) 0.0081(16) 0.0355(19) 0.0020(18)
C45 0.0497(19) 0.0385(18) 0.0326(17) 0.0049(14) 0.0251(15) 0.0074(15)
C46 0.0300(14) 0.0347(16) 0.0275(15) 0.0012(12) 0.0146(12) 0.0046(12)
C47 0.0259(13) 0.0319(15) 0.0224(13) 0.0085(12) 0.0065(11) 0.0008(11)
C48 0.0315(14) 0.0349(16) 0.0243(14) 0.0079(12) 0.0083(12) 0.0064(12)
C49 0.0382(16) 0.0302(15) 0.0203(13) 0.0055(12) 0.0051(12) 0.0011(12)
C50 0.0348(16) 0.0368(17) 0.0309(16) 0.0145(14) 0.0040(13) -0.0014(13)
C51 0.0268(14) 0.0393(17) 0.0315(15) 0.0143(14) 0.0094(12) 0.0030(12)
C52 0.0292(14) 0.0327(15) 0.0221(13) 0.0106(12) 0.0105(11) 0.0033(12)

loop_
_atom_type_symbol
_atom_type_description
_atom_type_number_in_cell
_atom_type_scat_dispersion_real
_atom_type_scat_dispersion_imag
_atom_type_scat_source
C C 116 0.0181 0.0091
; International Tables for Crystallography (1992).
Vol. C, Tables 4.2.6.8 and 6.1.1.4
;
H H 110 0.0000 0.0000
; International Tables for Crystallography (1992).
Vol. C, Tables 4.2.6.8 and 6.1.1.4
;
Cl Cl 26 0.3639 0.7018
; International Tables for Crystallography (1992).
Vol. C, Tables 4.2.6.8 and 6.1.1.4
;
N N 4 0.0311 0.0180
; International Tables for Crystallography (1992).
Vol. C, Tables 4.2.6.8 and 6.1.1.4
;
O O 15 0.0492 0.0322
; International Tables for Crystallography (1992).
Vol. C, Tables 4.2.6.8 and 6.1.1.4
;
P P 2 0.2955 0.4335
; International Tables for Crystallography (1992).
Vol. C, Tables 4.2.6.8 and 6.1.1.4
;

loop_
_exptl_crystal_face_index_h
_exptl_crystal_face_index_k
_exptl_crystal_face_index_l
_exptl_crystal_face_perp_dist
_exptl_oxdiff_crystal_face_indexfrac_h
_exptl_oxdiff_crystal_face_indexfrac_k
_exptl_oxdiff_crystal_face_indexfrac_l
_exptl_oxdiff_crystal_face_x
_exptl_oxdiff_crystal_face_y
_exptl_oxdiff_crystal_face_z
1 -7 8 0.0165 1.0101 -7.0044 8.0007 0.5146 -0.7977 -0.1263
-7 -2 3 0.0295 -7.0059 -2.0073 3.0064 0.8602 0.3697 0.0121
-2 -2 -9 0.1491 -2.0083 -1.9989 -9.0064 0.2375 0.4938 0.8614
7 -3 3 0.0148 7.0124 -2.9965 2.9949 -0.4202 -0.8909 -0.1141
-7 3 -2 0.0263 -7.0117 2.9962 -1.9942 0.4317 0.8445 0.0374
-2 5 9 0.2921 -1.9981 4.9967 9.0114 -0.0729 -0.0018 -1.0197
2 -5 -9 0.2001 1.9981 -4.9967 -9.0114 0.0729 0.0018 1.0197
-1 8 -8 0.0279 -1.0105 8.0047 -8.0001 -0.5887 0.8463 0.0547
7 3 -3 0.0197 7.0055 3.0076 -3.0058 -0.9343 -0.3211 -0.0837
-1 9 -5 0.0986 -1.0087 9.0039 -4.9972 -0.6281 0.7556 -0.2469

loop_
_geom_angle_atom_site_label_1
_geom_angle_atom_site_label_2
_geom_angle_atom_site_label_3
_geom_angle
C1 N1 C8 112.1(3)
C1 N1 C9 126.2(3)
C8 N1 C9 121.7(3)
C23 N2 C30 111.3(3)
C23 N2 C31 125.2(3)
C30 N2 C31 123.1(3)
N1 C1 C13 122.7(3)
N1 C1 C2 108.6(3)
C13 C1 C2 128.7(3)
C3 C2 C12 110.1(3)
C3 C2 C1 101.5(3)
C12 C2 C1 111.4(3)
C3 C2 C11 109.2(3)
C12 C2 C11 111.5(3)
C1 C2 C11 112.8(3)
C4 C3 C8 119.6(4)
C4 C3 C2 131.2(3)
C8 C3 C2 109.2(3)
C3 C4 C5 118.1(4)
C3 C4 H4 121.0
C5 C4 H4 121.0
C6 C5 C4 121.5(4)
C6 C5 H5 119.2
C4 C5 H5 119.2
C5 C6 C7 121.4(4)
C5 C6 H6 119.3
C7 C6 H6 119.3
C8 C7 C6 116.3(4)
C8 C7 H7 121.9
C6 C7 H7 121.9
C3 C8 C7 123.2(3)
C3 C8 N1 108.6(3)
C7 C8 N1 128.2(3)
N1 C9 C10 111.5(3)
N1 C9 H91 109.3
C10 C9 H91 109.3
N1 C9 H92 109.3
C10 C9 H92 109.3
H91 C9 H92 108.0
C9 C10 H101 109.5
C9 C10 H102 109.5
H101 C10 H102 109.5
C9 C10 H103 109.5
H101 C10 H103 109.5
H102 C10 H103 109.5
C2 C11 H111 109.5
C2 C11 H112 109.5
H111 C11 H112 109.5
C2 C11 H113 109.5
H111 C11 H113 109.5
H112 C11 H113 109.5
C2 C12 H121 109.5
C2 C12 H122 109.5
H121 C12 H122 109.5
C2 C12 H123 109.5
H121 C12 H123 109.5
H122 C12 H123 109.5
C14 C13 C1 123.2(3)
C14 C13 H13 118.4
C1 C13 H13 118.4
C13 C14 C15 125.8(3)
C13 C14 H14 117.1
C15 C14 H14 117.1
C14 C15 C16 121.6(3)
C14 C15 C20 120.6(3)
C16 C15 C20 117.8(3)
C17 C16 C15 125.4(3)
C17 C16 Cl1 117.4(2)
C15 C16 Cl1 117.2(3)
C21 C17 C16 121.7(3)
C21 C17 C18 121.0(3)
C16 C17 C18 117.2(3)
C17 C18 C19B 115.1(7)
C17 C18 C19A 111.2(3)
C19B C18 C19A 47.9(7)
C17 C18 H181 109.4
C19B C18 H181 63.2
C19A C18 H181 109.4
C17 C18 H182 109.4
C19B C18 H182 135.0
C19A C18 H182 109.4
H181 C18 H182 108.0
C17 C18 H183 108.5
C19B C18 H183 108.5
C19A C18 H183 139.9
H181 C18 H183 50.0
H182 C18 H183 61.2
C17 C18 H184 108.5
C19B C18 H184 108.5
C19A C18 H184 64.9
H181 C18 H184 140.7
H182 C18 H184 48.5
H183 C18 H184 107.5
C20 C19A C18 111.2(4)
C20 C19A H191 109.4
C18 C19A H191 109.4
C20 C19A H192 109.4
C18 C19A H192 109.4
H191 C19A H192 108.0
C18 C19B C20 111.4(5)
C18 C19B H193 109.4
C20 C19B H193 109.4
C18 C19B H194 109.4
C20 C19B H194 109.4
H193 C19B H194 108.0
C19A C20 C15 112.0(3)
C19A C20 C19B 48.0(7)
C15 C20 C19B 112.7(7)
C19A C20 H201 109.2
C15 C20 H201 109.2
C19B C20 H201 63.9
C19A C20 H202 109.2
C15 C20 H202 109.2
C19B C20 H202 137.6
H201 C20 H202 107.9
C19A C20 H203 64.2
C15 C20 H203 109.1
C19B C20 H203 109.1
H201 C20 H203 140.5
H202 C20 H203 49.0
C19A C20 H204 138.4
C15 C20 H204 109.1
C19B C20 H204 109.1
H201 C20 H204 49.2
H202 C20 H204 61.4
H203 C20 H204 107.8
C22 C21 C17 126.7(3)
C22 C21 H21 116.6
C17 C21 H21 116.6
C21 C22 C23 122.7(3)
C21 C22 H22 118.6
C23 C22 H22 118.6
N2 C23 C22 123.3(3)
N2 C23 C24 108.6(3)
C22 C23 C24 128.0(3)
C25 C24 C23 101.9(3)
C25 C24 C33 110.2(3)
C23 C24 C33 114.2(3)
C25 C24 C34 109.1(3)
C23 C24 C34 109.9(3)
C33 C24 C34 111.1(4)
C30 C25 C26 120.4(3)
C30 C25 C24 109.5(3)
C26 C25 C24 130.1(4)
C25 C26 C27 117.6(4)
C25 C26 H26 121.2
C27 C26 H26 121.2
C28 C27 C26 120.6(4)
C28 C27 H27 119.7
C26 C27 H27 119.7
C27 C28 C29 122.5(4)
C27 C28 H28 118.7
C29 C28 H28 118.7
C30 C29 C28 116.1(4)
C30 C29 H29 121.9
C28 C29 H29 121.9
C25 C30 C29 122.7(4)
C25 C30 N2 108.7(3)
C29 C30 N2 128.6(4)
N2 C31 C32 111.0(4)
N2 C31 H311 109.4
C32 C31 H311 109.4
N2 C31 H312 109.4
C32 C31 H312 109.4
H311 C31 H312 108.0
C31 C32 H321 109.5
C31 C32 H322 109.5
H321 C32 H322 109.5
C31 C32 H323 109.5
H321 C32 H323 109.5
H322 C32 H323 109.5
C24 C33 H331 109.5
C24 C33 H332 109.5
H331 C33 H332 109.5
C24 C33 H333 109.5
H331 C33 H333 109.5
H332 C33 H333 109.5
C24 C34 H341 109.5
C24 C34 H342 109.5
H341 C34 H342 109.5
C24 C34 H343 109.5
H341 C34 H343 109.5
H342 C34 H343 109.5
O2 P1 O6 93.79(11)
O2 P1 O1 90.79(11)
O6 P1 O1 87.67(11)
O2 P1 O4 178.61(11)
O6 P1 O4 87.57(11)
O1 P1 O4 89.55(11)
O2 P1 O5 88.33(11)
O6 P1 O5 91.01(11)
O1 P1 O5 178.37(11)
O4 P1 O5 91.37(11)
O2 P1 O3 88.08(11)
O6 P1 O3 178.08(11)
O1 P1 O3 92.74(11)
O4 P1 O3 90.56(11)
O5 P1 O3 88.61(11)
C35 O1 P1 110.90(19)
C40 O2 P1 111.5(2)
C41 O3 P1 111.57(19)
C46 O4 P1 111.2(2)
C47 O5 P1 111.02(19)
C52 O6 P1 111.34(19)
O1 C35 C36 126.7(3)
O1 C35 C40 112.9(3)
C36 C35 C40 120.4(3)
C35 C36 C37 118.0(3)
C35 C36 Cl2 121.5(2)
C37 C36 Cl2 120.5(2)
C38 C37 C36 120.9(3)
C38 C37 Cl3 119.8(3)
C36 C37 Cl3 119.3(3)
C37 C38 C39 120.4(3)
C37 C38 Cl4 120.3(3)
C39 C38 Cl4 119.3(3)
C40 C39 C38 118.0(3)
C40 C39 Cl5 120.1(3)
C38 C39 Cl5 121.9(3)
O2 C40 C39 125.7(3)
O2 C40 C35 112.4(3)
C39 C40 C35 121.9(3)
O3 C41 C42 126.1(3)
O3 C41 C46 112.7(3)
C42 C41 C46 121.2(3)
C41 C42 C43 118.1(4)
C41 C42 Cl6 119.6(3)
C43 C42 Cl6 122.3(3)
C42 C43 C44 120.8(3)
C42 C43 Cl7 119.4(3)
C44 C43 Cl7 119.8(3)
C43 C44 C45 120.6(3)
C43 C44 Cl8 120.3(3)
C45 C44 Cl8 119.1(3)
C46 C45 C44 118.0(4)
C46 C45 Cl9 119.6(3)
C44 C45 Cl9 122.3(3)
O4 C46 C45 125.8(3)
O4 C46 C41 113.1(3)
C45 C46 C41 121.2(3)
O5 C47 C48 126.1(3)
O5 C47 C52 112.8(3)
C48 C47 C52 121.0(3)
C47 C48 C49 118.4(3)
C47 C48 Cl10 120.4(2)
C49 C48 Cl10 121.2(3)
C50 C49 C48 120.7(3)
C50 C49 Cl11 119.8(3)
C48 C49 Cl11 119.4(3)
C49 C50 C51 120.2(3)
C49 C50 Cl12 120.6(3)
C51 C50 Cl12 119.2(3)
C52 C51 C50 118.8(3)
C52 C51 Cl13 119.2(3)
C50 C51 Cl13 122.0(3)
O6 C52 C51 126.1(3)
O6 C52 C47 113.1(3)
C51 C52 C47 120.8(3)

loop_
_geom_bond_atom_site_label_1
_geom_bond_atom_site_label_2
_geom_bond_distance
Cl1 C16 1.756(3)
N1 C1 1.344(4)
N1 C8 1.406(5)
N1 C9 1.471(4)
N2 C23 1.355(5)
N2 C30 1.418(5)
N2 C31 1.462(5)
C1 C13 1.391(5)
C1 C2 1.531(4)
C2 C3 1.512(5)
C2 C12 1.530(5)
C2 C11 1.560(5)
C3 C4 1.383(5)
C3 C8 1.388(5)
C4 C5 1.396(6)
C4 H4 0.9500
C5 C6 1.377(7)
C5 H5 0.9500
C6 C7 1.394(6)
C6 H6 0.9500
C7 C8 1.389(5)
C7 H7 0.9500
C9 C10 1.507(5)
C9 H91 0.9900
C9 H92 0.9900
C10 H101 0.9800
C10 H102 0.9800
C10 H103 0.9800
C11 H111 0.9800
C11 H112 0.9800
C11 H113 0.9800
C12 H121 0.9800
C12 H122 0.9800
C12 H123 0.9800
C13 C14 1.389(4)
C13 H13 0.9500
C14 C15 1.394(5)
C14 H14 0.9500
C15 C16 1.406(4)
C15 C20 1.515(5)
C16 C17 1.401(5)
C17 C21 1.399(5)
C17 C18 1.508(5)
C18 C19B 1.515(5)
C18 C19A 1.524(4)
C18 H181 0.9900
C18 H182 0.9900
C18 H183 0.9900
C18 H184 0.9900
C19A C20 1.514(4)
C19A H191 0.9900
C19A H192 0.9900
C19B C20 1.520(5)
C19B H193 0.9900
C19B H194 0.9900
C20 H201 0.9900
C20 H202 0.9900
C20 H203 0.9900
C20 H204 0.9900
C21 C22 1.388(5)
C21 H21 0.9500
C22 C23 1.389(5)
C22 H22 0.9500
C23 C24 1.523(5)
C24 C25 1.508(5)
C24 C33 1.528(5)
C24 C34 1.544(5)
C25 C30 1.380(6)
C25 C26 1.395(6)
C26 C27 1.409(6)
C26 H26 0.9500
C27 C28 1.370(7)
C27 H27 0.9500
C28 C29 1.396(7)
C28 H28 0.9500
C29 C30 1.392(5)
C29 H29 0.9500
C31 C32 1.514(6)
C31 H311 0.9900
C31 H312 0.9900
C32 H321 0.9800
C32 H322 0.9800
C32 H323 0.9800
C33 H331 0.9800
C33 H332 0.9800
C33 H333 0.9800
C34 H341 0.9800
C34 H342 0.9800
C34 H343 0.9800
Cl2 C36 1.718(3)
Cl3 C37 1.726(3)
Cl4 C38 1.719(3)
Cl5 C39 1.711(3)
Cl6 C42 1.715(4)
Cl7 C43 1.736(4)
Cl8 C44 1.733(4)
Cl9 C45 1.710(4)
Cl10 C48 1.713(3)
Cl11 C49 1.718(3)
Cl12 C50 1.719(3)
Cl13 C51 1.725(3)
P1 O2 1.699(2)
P1 O6 1.710(2)
P1 O1 1.714(2)
P1 O4 1.720(2)
P1 O5 1.724(2)
P1 O3 1.725(2)
O1 C35 1.349(4)
O2 C40 1.353(4)
O3 C41 1.348(4)
O4 C46 1.352(4)
O5 C47 1.348(4)
O6 C52 1.349(4)
C35 C36 1.381(5)
C35 C40 1.389(4)
C36 C37 1.406(4)
C37 C38 1.384(5)
C38 C39 1.400(5)
C39 C40 1.374(5)
C41 C42 1.378(5)
C41 C46 1.396(5)
C42 C43 1.389(6)
C43 C44 1.396(7)
C44 C45 1.400(5)
C45 C46 1.371(5)
C47 C48 1.369(5)
C47 C52 1.398(4)
C48 C49 1.413(4)
C49 C50 1.383(5)
C50 C51 1.404(5)
C51 C52 1.380(4)

loop_
_geom_torsion_atom_site_label_1
_geom_torsion_atom_site_label_2
_geom_torsion_atom_site_label_3
_geom_torsion_atom_site_label_4
_geom_torsion
C8 N1 C1 C13 -179.8(3)
C9 N1 C1 C13 -0.9(5)
C8 N1 C1 C2 0.6(4)
C9 N1 C1 C2 179.6(3)
N1 C1 C2 C3 -1.1(4)
C13 C1 C2 C3 179.4(3)
N1 C1 C2 C12 116.0(3)
C13 C1 C2 C12 -63.5(5)
N1 C1 C2 C11 -117.7(3)
C13 C1 C2 C11 62.8(5)
C12 C2 C3 C4 64.6(5)
C1 C2 C3 C4 -177.4(4)
C11 C2 C3 C4 -58.1(5)
C12 C2 C3 C8 -116.9(3)
C1 C2 C3 C8 1.2(4)
C11 C2 C3 C8 120.5(3)
C8 C3 C4 C5 0.5(6)
C2 C3 C4 C5 179.0(4)
C3 C4 C5 C6 0.2(6)
C4 C5 C6 C7 -0.5(7)
C5 C6 C7 C8 -0.1(6)
C4 C3 C8 C7 -1.1(6)
C2 C3 C8 C7 -179.9(3)
C4 C3 C8 N1 177.8(3)
C2 C3 C8 N1 -0.9(4)
C6 C7 C8 C3 0.9(5)
C6 C7 C8 N1 -177.9(3)
C1 N1 C8 C3 0.2(4)
C9 N1 C8 C3 -178.8(3)
C1 N1 C8 C7 179.1(3)
C9 N1 C8 C7 0.0(5)
C1 N1 C9 C10 93.9(4)
C8 N1 C9 C10 -87.2(4)
N1 C1 C13 C14 171.3(3)
C2 C1 C13 C14 -9.3(6)
C1 C13 C14 C15 -175.3(3)
C13 C14 C15 C16 172.8(3)
C13 C14 C15 C20 -7.9(5)
C14 C15 C16 C17 177.5(3)
C20 C15 C16 C17 -1.7(5)
C14 C15 C16 Cl1 -3.0(4)
C20 C15 C16 Cl1 177.7(3)
C15 C16 C17 C21 177.5(3)
Cl1 C16 C17 C21 -2.0(4)
C15 C16 C17 C18 -2.2(5)
Cl1 C16 C17 C18 178.4(3)
C21 C17 C18 C19B 158.9(7)
C16 C17 C18 C19B -21.4(8)
C21 C17 C18 C19A -148.8(4)
C16 C17 C18 C19A 30.8(5)
C17 C18 C19A C20 -55.8(5)
C19B C18 C19A C20 49.5(7)
C17 C18 C19B C20 47.3(15)
C19A C18 C19B C20 -49.3(8)
C18 C19A C20 C15 52.1(5)
C18 C19A C20 C19B -49.2(7)
C14 C15 C20 C19A 157.0(4)
C16 C15 C20 C19A -23.7(5)
C14 C15 C20 C19B -150.8(7)
C16 C15 C20 C19B 28.5(7)
C18 C19B C20 C19A 49.6(8)
C18 C19B C20 C15 -50.2(14)
C16 C17 C21 C22 -179.2(3)
C18 C17 C21 C22 0.4(6)
C17 C21 C22 C23 174.0(3)
C30 N2 C23 C22 176.3(3)
C31 N2 C23 C22 -10.9(5)
C30 N2 C23 C24 -1.9(4)
C31 N2 C23 C24 170.9(3)
C21 C22 C23 N2 -175.4(3)
C21 C22 C23 C24 2.5(6)
N2 C23 C24 C25 1.7(4)
C22 C23 C24 C25 -176.4(3)
N2 C23 C24 C33 120.5(3)
C22 C23 C24 C33 -57.6(5)
N2 C23 C24 C34 -113.8(3)
C22 C23 C24 C34 68.1(5)
C23 C24 C25 C30 -1.0(4)
C33 C24 C25 C30 -122.6(4)
C34 C24 C25 C30 115.2(4)
C23 C24 C25 C26 178.3(4)
C33 C24 C25 C26 56.7(5)
C34 C24 C25 C26 -65.5(5)
C30 C25 C26 C27 0.4(6)
C24 C25 C26 C27 -178.9(4)
C25 C26 C27 C28 0.5(6)
C26 C27 C28 C29 -0.7(7)
C27 C28 C29 C30 -0.0(6)
C26 C25 C30 C29 -1.1(6)
C24 C25 C30 C29 178.3(3)
C26 C25 C30 N2 -179.5(3)
C24 C25 C30 N2 -0.0(4)
C28 C29 C30 C25 0.9(6)
C28 C29 C30 N2 178.9(4)
C23 N2 C30 C25 1.2(4)
C31 N2 C30 C25 -171.7(3)
C23 N2 C30 C29 -176.9(4)
C31 N2 C30 C29 10.1(6)
C23 N2 C31 C32 -82.7(5)
C30 N2 C31 C32 89.2(4)
O2 P1 O1 C35 -11.1(2)
O6 P1 O1 C35 -104.9(2)
O4 P1 O1 C35 167.5(2)
O3 P1 O1 C35 77.0(2)
O6 P1 O2 C40 98.6(2)
O1 P1 O2 C40 10.9(2)
O5 P1 O2 C40 -170.5(2)
O3 P1 O2 C40 -81.8(2)
O2 P1 O3 C41 -172.5(2)
O1 P1 O3 C41 96.8(2)
O4 P1 O3 C41 7.3(2)
O5 P1 O3 C41 -84.1(2)
O6 P1 O4 C46 170.7(2)
O1 P1 O4 C46 -101.6(2)
O5 P1 O4 C46 79.7(2)
O3 P1 O4 C46 -8.9(2)
O2 P1 O5 C47 -101.6(2)
O6 P1 O5 C47 -7.8(2)
O4 P1 O5 C47 79.8(2)
O3 P1 O5 C47 170.3(2)
O2 P1 O6 C52 95.8(2)
O1 P1 O6 C52 -173.5(2)
O4 P1 O6 C52 -83.9(2)
O5 P1 O6 C52 7.4(2)
P1 O1 C35 C36 -173.2(3)
P1 O1 C35 C40 8.7(3)
O1 C35 C36 C37 175.7(3)
C40 C35 C36 C37 -6.3(5)
O1 C35 C36 Cl2 -5.5(5)
C40 C35 C36 Cl2 172.5(2)
C35 C36 C37 C38 6.3(5)
Cl2 C36 C37 C38 -172.5(3)
C35 C36 C37 Cl3 -171.4(2)
Cl2 C36 C37 Cl3 9.9(4)
C36 C37 C38 C39 -0.5(5)
Cl3 C37 C38 C39 177.2(3)
C36 C37 C38 Cl4 179.9(3)
Cl3 C37 C38 Cl4 -2.4(4)
C37 C38 C39 C40 -5.3(5)
Cl4 C38 C39 C40 174.3(2)
C37 C38 C39 Cl5 175.7(3)
Cl4 C38 C39 Cl5 -4.7(4)
P1 O2 C40 C39 172.8(3)
P1 O2 C40 C35 -8.0(3)
C38 C39 C40 O2 -175.5(3)
Cl5 C39 C40 O2 3.5(5)
C38 C39 C40 C35 5.4(5)
Cl5 C39 C40 C35 -175.6(2)
O1 C35 C40 O2 -0.5(4)
C36 C35 C40 O2 -178.8(3)
O1 C35 C40 C39 178.7(3)
C36 C35 C40 C39 0.4(5)
P1 O3 C41 C42 176.8(3)
P1 O3 C41 C46 -3.9(3)
O3 C41 C42 C43 -178.4(3)
C46 C41 C42 C43 2.3(5)
O3 C41 C42 Cl6 3.7(5)
C46 C41 C42 Cl6 -175.6(3)
C41 C42 C43 C44 0.1(6)
Cl6 C42 C43 C44 177.9(3)
C41 C42 C43 Cl7 179.9(3)
Cl6 C42 C43 Cl7 -2.3(5)
C42 C43 C44 C45 -1.0(6)
Cl7 C43 C44 C45 179.2(3)
C42 C43 C44 Cl8 179.5(3)
Cl7 C43 C44 Cl8 -0.4(5)
C43 C44 C45 C46 -0.4(6)
Cl8 C44 C45 C46 179.1(3)
C43 C44 C45 Cl9 -179.3(3)
Cl8 C44 C45 Cl9 0.2(5)
P1 O4 C46 C45 -171.2(3)
P1 O4 C46 C41 8.5(3)
C44 C45 C46 O4 -177.4(3)
Cl9 C45 C46 O4 1.5(5)
C44 C45 C46 C41 2.9(5)
Cl9 C45 C46 C41 -178.2(3)
O3 C41 C46 O4 -3.0(4)
C42 C41 C46 O4 176.4(3)
O3 C41 C46 C45 176.7(3)
C42 C41 C46 C45 -3.9(5)
P1 O5 C47 C48 -173.5(3)
P1 O5 C47 C52 6.2(3)
O5 C47 C48 C49 -179.0(3)
C52 C47 C48 C49 1.3(5)
O5 C47 C48 Cl10 -0.4(5)
C52 C47 C48 Cl10 179.9(2)
C47 C48 C49 C50 -0.7(5)
Cl10 C48 C49 C50 -179.3(2)
C47 C48 C49 Cl11 -179.6(2)
Cl10 C48 C49 Cl11 1.8(4)
C48 C49 C50 C51 0.4(5)
Cl11 C49 C50 C51 179.3(2)
C48 C49 C50 Cl12 -178.2(2)
Cl11 C49 C50 Cl12 0.7(4)
C49 C50 C51 C52 -0.6(5)
Cl12 C50 C51 C52 178.0(2)
C49 C50 C51 Cl13 180.0(2)
Cl12 C50 C51 Cl13 -1.4(4)
P1 O6 C52 C51 175.4(3)
P1 O6 C52 C47 -5.3(3)
C50 C51 C52 O6 -179.6(3)
Cl13 C51 C52 O6 -0.2(4)
C50 C51 C52 C47 1.2(5)
Cl13 C51 C52 C47 -179.4(2)
O5 C47 C52 O6 -0.6(4)
C48 C47 C52 O6 179.1(3)
O5 C47 C52 C51 178.7(3)
C48 C47 C52 C51 -1.5(5)

loop_
_platon_squeeze_void_nr
_platon_squeeze_void_average_x
_platon_squeeze_void_average_y
_platon_squeeze_void_average_z
_platon_squeeze_void_volume
_platon_squeeze_void_count_electrons
_platon_squeeze_void_content
1 -0.000 -0.000 0.500 462 108 ' '
2 0.373 0.121 0.981 15 1 ' '
3 0.626 0.879 0.018 15 1 ' '
